data_7121589
loop_
_publ_author_name
'Kuwabara, Takuya'
'Kato, Takahiro'
'Takano, Kouichi'
'Kodama, Shintaro'
'Manabe, Yuuka'
'Tsuchida, Noriko'
'Takano, Keiko'
'Minami, Yasunori'
'Hiyama, Tamejiro'
'Ishii, Youichi'

_publ_section_title
;
 P-C reductive elimination in Ru(ii) complexes to convert triarylphosphine
 ligands into five- or six-membered phosphacycles.
;
_journal_issue 42
_journal_name_full 'Chemical communications (Cambridge, England)'
_journal_page_first 5357
_journal_page_last 5360
_journal_paper_doi 10.1039/c8cc02539h
_journal_volume 54
_journal_year 2018
_chemical_formula_sum 'C77 H54 B F24 O P Ru'
_chemical_formula_weight 1594.05
_space_group_crystal_system triclinic
_space_group_IT_number 2
_space_group_name_Hall '-P 1'
_space_group_name_H-M_alt 'P -1'
_symmetry_space_group_name_Hall '-P 1'
_symmetry_space_group_name_H-M 'P -1'
_atom_sites_solution_hydrogens geom
_audit_creation_method SHELXL-2014/7
_audit_update_record
;
2018-02-28 deposited with the CCDC.
2018-04-30 downloaded from the CCDC.
;
_cell_angle_alpha 111.924(4)
_cell_angle_beta 92.508(5)
_cell_angle_gamma 99.722(7)
_cell_formula_units_Z 2
_cell_length_a 12.7071(14)
_cell_length_b 15.3471(14)
_cell_length_c 19.473(2)
_cell_measurement_reflns_used 9742
_cell_measurement_temperature 93(2)
_cell_measurement_theta_max 31.3430
_cell_measurement_theta_min 2.1684
_cell_volume 3448.6(6)
_computing_cell_refinement 'RIGAKU CrystalClear'
_computing_data_collection 'RIGAKU CrystalClear'
_computing_data_reduction 'RIGAKU CrystalClear'
_computing_molecular_graphics 'Yadokari-XG 2009(Wakita Nemoto et al.)'
_computing_publication_material 'Yadokari-XG 2009(Wakita,Nemoto et al.)'
_computing_structure_refinement 'SHELXL-2014 (Sheldrick, 2014)'
_computing_structure_solution SIR-2014
_diffrn_ambient_temperature 93(2)
_diffrn_detector_area_resol_mean 28.5714
_diffrn_measured_fraction_theta_full 0.981
_diffrn_measured_fraction_theta_max 0.963
_diffrn_measurement_device_type 'Rigaku VariMax Saturn'
_diffrn_measurement_method 'omega scans'
_diffrn_radiation_monochromator Confocal
_diffrn_radiation_source 'rotating-anode X-ray tube'
_diffrn_radiation_type MoK\a
_diffrn_radiation_wavelength 0.71075
_diffrn_reflns_av_R_equivalents 0.0536
_diffrn_reflns_av_unetI/netI 0.1051
_diffrn_reflns_Laue_measured_fraction_full 0.981
_diffrn_reflns_Laue_measured_fraction_max 0.963
_diffrn_reflns_limit_h_max 16
_diffrn_reflns_limit_h_min -16
_diffrn_reflns_limit_k_max 19
_diffrn_reflns_limit_k_min -19
_diffrn_reflns_limit_l_max 17
_diffrn_reflns_limit_l_min -25
_diffrn_reflns_number 28579
_diffrn_reflns_point_group_measured_fraction_full 0.981
_diffrn_reflns_point_group_measured_fraction_max 0.963
_diffrn_reflns_theta_full 25.242
_diffrn_reflns_theta_max 27.472
_diffrn_reflns_theta_min 3.050
_exptl_absorpt_coefficient_mu 0.362
_exptl_absorpt_correction_T_max 0.9444
_exptl_absorpt_correction_T_min 0.8764
_exptl_absorpt_correction_type numerical
_exptl_absorpt_process_details 'Jacobson, R. (1998) Private communication'
_exptl_crystal_colour Yellow
_exptl_crystal_density_diffrn 1.535
_exptl_crystal_description Prism
_exptl_crystal_F_000 1608
_exptl_crystal_size_max 0.180
_exptl_crystal_size_mid 0.130
_exptl_crystal_size_min 0.100
_refine_diff_density_max 1.856
_refine_diff_density_min -0.881
_refine_diff_density_rms 0.110
_refine_ls_extinction_method none
_refine_ls_goodness_of_fit_ref 0.996
_refine_ls_hydrogen_treatment constr
_refine_ls_matrix_type full
_refine_ls_number_parameters 951
_refine_ls_number_reflns 15231
_refine_ls_number_restraints 2
_refine_ls_restrained_S_all 0.997
_refine_ls_R_factor_all 0.0872
_refine_ls_R_factor_gt 0.0600
_refine_ls_shift/su_max 0.001
_refine_ls_shift/su_mean 0.000
_refine_ls_structure_factor_coef Fsqd
_refine_ls_weighting_details 'w=1/[\s^2^(Fo^2^)+(0.0818P)^2^] where P=(Fo^2^+2Fc^2^)/3'
_refine_ls_weighting_scheme calc
_refine_ls_wR_factor_gt 0.1428
_refine_ls_wR_factor_ref 0.1617
_reflns_Friedel_coverage 0.000
_reflns_number_gt 9836
_reflns_number_total 15231
_reflns_threshold_expression 'I > 2\s(I)'
_cod_data_source_file c8cc02539h2.cif
_cod_data_source_block 4
_cod_depositor_comments
;
The following automatic conversions were performed:

'_exptl_absorpt_correction_type' value 'Numerical' changed to
'numerical' according to
/home/data/users/saulius/crontab/automatic-downloads/rss-feeds/RSC/lib/dictionaries/cif_core.dic
dictionary named 'cif_core.dic' version 2.4.2 from 2011-04-26.

Automatic conversion script
Id: cif_fix_values 4973 2017-02-22 13:04:09Z antanas 

 Adding full bibliography for 7121586--7121591.cif.
;
_cod_original_cell_volume 3448.6(7)
_cod_database_code 7121589
_shelx_shelxl_version_number 2014/7
_shelx_space_group_comment
;
The symmetry employed for this shelxl refinement is uniquely defined
by the following loop, which should always be used as a source of
symmetry information in preference to the above space-group names.
They are only intended as comments.
;
_shelx_estimated_absorpt_t_min 0.938
_shelx_estimated_absorpt_t_max 0.965

loop_
_space_group_symop_operation_xyz
'x, y, z'
'-x, -y, -z'

loop_
_atom_site_label
_atom_site_type_symbol
_atom_site_fract_x
_atom_site_fract_y
_atom_site_fract_z
_atom_site_U_iso_or_equiv
_atom_site_adp_type
_atom_site_occupancy
_atom_site_site_symmetry_order
_atom_site_calc_flag
_atom_site_refinement_flags_posn
_atom_site_refinement_flags_adp
_atom_site_refinement_flags_occupancy
_atom_site_disorder_assembly
_atom_site_disorder_group
Ru1 Ru -0.07829(2) -0.22995(2) 0.33729(2) 0.01456(9) Uani 1 1 d . . . . .
P1 P -0.05958(8) -0.17446(6) 0.24383(5) 0.0159(2) Uani 1 1 d . . . . .
C1 C -0.1326(3) -0.0816(3) 0.2433(2) 0.0207(8) Uani 1 1 d . . . . .
C2 C -0.1344(3) -0.0545(3) 0.1827(2) 0.0261(9) Uani 1 1 d . . . . .
H2 H -0.1104 -0.0919 0.1375 0.031 Uiso 1 1 calc R U . . .
C3 C -0.1717(4) 0.0282(3) 0.1890(3) 0.0357(11) Uani 1 1 d . . . . .
H3 H -0.1756 0.0458 0.1472 0.043 Uiso 1 1 calc R U . . .
C4 C -0.2030(4) 0.0843(3) 0.2550(3) 0.0399(12) Uani 1 1 d . . . . .
H4 H -0.2264 0.1414 0.2589 0.048 Uiso 1 1 calc R U . . .
C5 C -0.2007(4) 0.0588(3) 0.3153(3) 0.0340(10) Uani 1 1 d . . . . .
H5 H -0.2228 0.0979 0.3607 0.041 Uiso 1 1 calc R U . . .
C6 C -0.1656(3) -0.0254(3) 0.3098(2) 0.0251(9) Uani 1 1 d . . . . .
H6 H -0.1644 -0.0437 0.3513 0.030 Uiso 1 1 calc R U . . .
C7 C 0.0712(3) -0.1154(3) 0.2306(2) 0.0172(8) Uani 1 1 d . . . . .
C8 C 0.1158(3) -0.1497(3) 0.1638(2) 0.0236(8) Uani 1 1 d . . . . .
H8 H 0.0843 -0.2108 0.1268 0.028 Uiso 1 1 calc R U . . .
C9 C 0.2051(3) -0.0955(3) 0.1509(2) 0.0323(10) Uani 1 1 d . . . . .
H9 H 0.2354 -0.1199 0.1054 0.039 Uiso 1 1 calc R U . . .
C10 C 0.2508(3) -0.0057(3) 0.2040(3) 0.0316(10) Uani 1 1 d . . . . .
H10 H 0.3115 0.0320 0.1947 0.038 Uiso 1 1 calc R U . . .
C11 C 0.2077(3) 0.0289(3) 0.2708(2) 0.0284(9) Uani 1 1 d . . . . .
H11 H 0.2396 0.0902 0.3074 0.034 Uiso 1 1 calc R U . . .
C12 C 0.1186(3) -0.0251(3) 0.2847(2) 0.0242(9) Uani 1 1 d . . . . .
H12 H 0.0896 -0.0010 0.3307 0.029 Uiso 1 1 calc R U . . .
C13 C -0.0980(3) -0.2812(2) 0.1597(2) 0.0184(8) Uani 1 1 d . . . . .
C14 C -0.1785(3) -0.2921(3) 0.1043(2) 0.0253(9) Uani 1 1 d . . . . .
H14 H -0.2171 -0.2424 0.1103 0.030 Uiso 1 1 calc R U . . .
C15 C -0.2024(3) -0.3762(3) 0.0400(2) 0.0267(9) Uani 1 1 d . . . . .
H15 H -0.2582 -0.3843 0.0027 0.032 Uiso 1 1 calc R U . . .
C16 C -0.1451(3) -0.4471(3) 0.0310(2) 0.0265(9) Uani 1 1 d . . . . .
H16 H -0.1595 -0.5031 -0.0136 0.032 Uiso 1 1 calc R U . . .
C17 C -0.0658(3) -0.4376(3) 0.0867(2) 0.0231(8) Uani 1 1 d . . . . .
H17 H -0.0273 -0.4877 0.0794 0.028 Uiso 1 1 calc R U . . .
C18 C -0.0419(3) -0.3560(2) 0.1529(2) 0.0185(8) Uani 1 1 d . . . . .
C19 C 0.0441(3) -0.3454(2) 0.2117(2) 0.0174(8) Uani 1 1 d . . . . .
C20 C 0.0484(3) -0.2918(2) 0.2851(2) 0.0168(7) Uani 1 1 d . . . . .
C21 C 0.1355(3) -0.3969(3) 0.1864(2) 0.0247(9) Uani 1 1 d . . . . .
C22 C 0.1252(4) -0.4937(3) 0.1744(2) 0.0357(11) Uani 1 1 d . . . . .
H22 H 0.0573 -0.5307 0.1747 0.043 Uiso 1 1 calc R U . . .
C23 C 0.2160(5) -0.5359(4) 0.1621(3) 0.0498(15) Uani 1 1 d . . . . .
H23 H 0.2099 -0.6012 0.1552 0.060 Uiso 1 1 calc R U . . .
C24 C 0.3131(5) -0.4836(4) 0.1600(3) 0.0568(16) Uani 1 1 d . . . . .
H24 H 0.3737 -0.5133 0.1506 0.068 Uiso 1 1 calc R U . . .
C25 C 0.3240(4) -0.3896(4) 0.1711(3) 0.0494(14) Uani 1 1 d . . . . .
H25 H 0.3923 -0.3536 0.1706 0.059 Uiso 1 1 calc R U . . .
C26 C 0.2354(4) -0.3461(3) 0.1832(2) 0.0327(10) Uani 1 1 d . . . . .
H26 H 0.2432 -0.2809 0.1893 0.039 Uiso 1 1 calc R U . . .
C27 C 0.1452(3) -0.2803(3) 0.3364(2) 0.0182(8) Uani 1 1 d . . . . .
C28 C 0.1673(3) -0.3575(3) 0.3531(2) 0.0213(8) Uani 1 1 d . . . . .
H28 H 0.1181 -0.4173 0.3335 0.026 Uiso 1 1 calc R U . . .
C29 C 0.2604(3) -0.3471(3) 0.3979(2) 0.0277(9) Uani 1 1 d . . . . .
H29 H 0.2753 -0.4003 0.4077 0.033 Uiso 1 1 calc R U . . .
C30 C 0.3317(3) -0.2597(3) 0.4284(2) 0.0312(10) Uani 1 1 d . . . . .
H30 H 0.3942 -0.2522 0.4604 0.037 Uiso 1 1 calc R U . . .
C31 C 0.3112(3) -0.1837(3) 0.4119(2) 0.0278(9) Uani 1 1 d . . . . .
H31 H 0.3605 -0.1239 0.4324 0.033 Uiso 1 1 calc R U . . .
C32 C 0.2204(3) -0.1931(3) 0.3661(2) 0.0236(8) Uani 1 1 d . . . . .
H32 H 0.2086 -0.1403 0.3547 0.028 Uiso 1 1 calc R U . . .
C33 C 0.0162(3) -0.1232(3) 0.4034(2) 0.0184(8) Uani 1 1 d . . . . .
O1 O 0.0687(2) -0.05709(19) 0.44988(15) 0.0269(6) Uani 1 1 d . . . . .
C34 C -0.2680(3) -0.2674(3) 0.3239(2) 0.0188(8) Uani 1 1 d . . . . .
C35 C -0.2329(3) -0.3559(3) 0.2883(2) 0.0183(8) Uani 1 1 d . . . . .
C36 C -0.1608(3) -0.3859(2) 0.3280(2) 0.0178(8) Uani 1 1 d . . . . .
C37 C -0.1205(3) -0.3273(3) 0.4041(2) 0.0188(8) Uani 1 1 d . . . . .
C38 C -0.1565(3) -0.2406(2) 0.43856(19) 0.0160(7) Uani 1 1 d . . . . .
C39 C -0.2347(3) -0.2117(3) 0.4007(2) 0.0185(8) Uani 1 1 d . . . . .
C40 C -0.3492(3) -0.2390(3) 0.2816(2) 0.0306(10) Uani 1 1 d . . . . .
H40 H -0.4218 -0.2709 0.2839 0.046 Uiso 1 1 calc R U . . .
H40A H -0.3351 -0.2581 0.2295 0.046 Uiso 1 1 calc R U . . .
H40B H -0.3435 -0.1693 0.3040 0.046 Uiso 1 1 calc R U . . .
C41 C -0.2855(3) -0.4236(3) 0.2111(2) 0.0281(9) Uani 1 1 d . . . . .
H41 H -0.2299 -0.4445 0.1790 0.042 Uiso 1 1 calc R U . . .
H41A H -0.3290 -0.3906 0.1901 0.042 Uiso 1 1 calc R U . . .
H41B H -0.3317 -0.4796 0.2144 0.042 Uiso 1 1 calc R U . . .
C42 C -0.1305(3) -0.4815(3) 0.2885(2) 0.0263(9) Uani 1 1 d . . . . .
H42 H -0.1904 -0.5329 0.2850 0.040 Uiso 1 1 calc R U . . .
H42A H -0.0670 -0.4858 0.3165 0.040 Uiso 1 1 calc R U . . .
H42B H -0.1143 -0.4879 0.2383 0.040 Uiso 1 1 calc R U . . .
C43 C -0.0455(3) -0.3573(3) 0.4489(2) 0.0254(9) Uani 1 1 d . . . . .
H43 H 0.0231 -0.3112 0.4642 0.038 Uiso 1 1 calc R U . . .
H43A H -0.0330 -0.4211 0.4186 0.038 Uiso 1 1 calc R U . . .
H43B H -0.0776 -0.3594 0.4933 0.038 Uiso 1 1 calc R U . . .
C44 C -0.1198(3) -0.1813(3) 0.5205(2) 0.0269(9) Uani 1 1 d . . . . .
H44 H -0.1678 -0.2045 0.5508 0.040 Uiso 1 1 calc R U . . .
H44A H -0.1217 -0.1139 0.5312 0.040 Uiso 1 1 calc R U . . .
H44B H -0.0463 -0.1871 0.5326 0.040 Uiso 1 1 calc R U . . .
C45 C -0.2845(3) -0.1279(3) 0.4434(2) 0.0272(9) Uani 1 1 d . . . . .
H45 H -0.3410 -0.1220 0.4104 0.041 Uiso 1 1 calc R U . . .
H45A H -0.2292 -0.0690 0.4620 0.041 Uiso 1 1 calc R U . . .
H45B H -0.3158 -0.1382 0.4855 0.041 Uiso 1 1 calc R U . . .
B1 B 0.5142(3) 0.2593(3) 0.2286(2) 0.0151(8) Uani 1 1 d . . . . .
C46 C 0.5738(3) 0.3442(2) 0.30695(19) 0.0135(7) Uani 1 1 d . . . . .
C47 C 0.6664(3) 0.3340(2) 0.3428(2) 0.0156(7) Uani 1 1 d . . . . .
H47 H 0.6894 0.2746 0.3229 0.019 Uiso 1 1 calc R U . . .
C48 C 0.7260(3) 0.4057(2) 0.4055(2) 0.0161(7) Uani 1 1 d . . . . .
C49 C 0.6945(3) 0.4934(2) 0.43767(19) 0.0160(7) Uani 1 1 d . . . . .
H49 H 0.7333 0.5425 0.4818 0.019 Uiso 1 1 calc R U . . .
C50 C 0.6039(3) 0.5064(2) 0.4026(2) 0.0158(7) Uani 1 1 d . . . . .
C51 C 0.5465(3) 0.4345(2) 0.33882(19) 0.0151(7) Uani 1 1 d . . . . .
H51 H 0.4864 0.4468 0.3158 0.018 Uiso 1 1 calc R U . . .
C52 C 0.8260(3) 0.3887(3) 0.4366(2) 0.0221(8) Uani 1 1 d . . . . .
F1 F 0.81223(18) 0.30210(15) 0.44071(13) 0.0289(5) Uani 1 1 d . . . . .
F2 F 0.90681(18) 0.39077(17) 0.39372(14) 0.0318(6) Uani 1 1 d . . . . .
F3 F 0.86509(18) 0.45416(15) 0.50487(12) 0.0279(5) Uani 1 1 d . . . . .
C53 C 0.5635(3) 0.5980(3) 0.4363(2) 0.0218(8) Uani 1 1 d . . . . .
F4 F 0.63353(19) 0.66708(16) 0.49130(14) 0.0370(6) Uani 1 1 d . . . . .
F5 F 0.47103(18) 0.58505(15) 0.46509(13) 0.0289(5) Uani 1 1 d . . . . .
F6 F 0.54374(19) 0.63525(15) 0.38569(14) 0.0308(5) Uani 1 1 d . . . . .
C54 C 0.3836(3) 0.2523(2) 0.21474(19) 0.0158(7) Uani 1 1 d . . . . .
C55 C 0.3201(3) 0.2867(2) 0.2719(2) 0.0173(7) Uani 1 1 d . . . . .
H55 H 0.3541 0.3217 0.3214 0.021 Uiso 1 1 calc R U . . .
C56 C 0.2085(3) 0.2713(3) 0.2586(2) 0.0198(8) Uani 1 1 d . . . . .
C57 C 0.1558(3) 0.2202(3) 0.1873(2) 0.0214(8) Uani 1 1 d . . . . .
H57 H 0.0798 0.2101 0.1782 0.026 Uiso 1 1 calc R U . . .
C58 C 0.2162(3) 0.1843(3) 0.1298(2) 0.0204(8) Uani 1 1 d . . . . .
C59 C 0.3288(3) 0.2012(2) 0.1440(2) 0.0173(7) Uani 1 1 d . . . . .
H59 H 0.3689 0.1766 0.1035 0.021 Uiso 1 1 calc R U . . .
C60 C 0.1430(3) 0.3123(3) 0.3201(2) 0.0280(9) Uani 1 1 d . . . . .
F7 F 0.1960(2) 0.3403(2) 0.38780(14) 0.0580(9) Uani 1 1 d . . . . .
F8 F 0.1077(3) 0.3871(2) 0.31818(18) 0.0695(10) Uani 1 1 d . . . . .
F9 F 0.0566(2) 0.2502(2) 0.32014(17) 0.0591(9) Uani 1 1 d . . . . .
C61 C 0.1634(3) 0.1298(3) 0.0515(2) 0.0330(10) Uani 1 1 d . . . . .
F10 F 0.1923(4) 0.1730(2) 0.00647(17) 0.0901(15) Uani 1 1 d . . . . .
F11 F 0.0595(2) 0.1114(4) 0.04591(19) 0.1108(18) Uani 1 1 d . . . . .
F12 F 0.1903(3) 0.0452(2) 0.02024(16) 0.0675(10) Uani 1 1 d . . . . .
C62 C 0.5778(3) 0.2814(2) 0.16398(19) 0.0150(7) Uani 1 1 d . . . . .
C63 C 0.6808(3) 0.2623(2) 0.1515(2) 0.0178(8) Uani 1 1 d . . . . .
H63 H 0.7113 0.2311 0.1790 0.021 Uiso 1 1 calc R U . . .
C64 C 0.7404(3) 0.2865(2) 0.1012(2) 0.0173(8) Uani 1 1 d . . . . .
C65 C 0.6993(3) 0.3314(2) 0.0593(2) 0.0191(8) Uani 1 1 d . . . . .
H65 H 0.7392 0.3471 0.0239 0.023 Uiso 1 1 calc R U . . .
C66 C 0.5986(3) 0.3526(2) 0.0703(2) 0.0162(7) Uani 1 1 d . . . . .
C67 C 0.5393(3) 0.3282(2) 0.12183(19) 0.0156(7) Uani 1 1 d . . . . .
H67 H 0.4703 0.3440 0.1283 0.019 Uiso 1 1 calc R U . . .
C68 C 0.8493(3) 0.2603(3) 0.0913(2) 0.0273(9) Uani 1 1 d . . . . .
F13 F 0.9143(2) 0.2972(3) 0.15476(17) 0.0629(9) Uani 1 1 d . . . . .
F14 F 0.8445(2) 0.16766(19) 0.0645(2) 0.0613(9) Uani 1 1 d . . . . .
F15 F 0.9017(2) 0.2932(2) 0.04471(19) 0.0604(9) Uani 1 1 d . . . . .
C69 C 0.5496(3) 0.4016(3) 0.0275(2) 0.0239(9) Uani 1 1 d . . . . .
F16 F 0.6049(3) 0.4084(3) -0.0260(2) 0.0851(13) Uani 1 1 d . . . . .
F17 F 0.5438(3) 0.49030(18) 0.06996(17) 0.0686(11) Uani 1 1 d . . . . .
F18 F 0.4505(2) 0.35935(18) -0.00272(16) 0.0465(8) Uani 1 1 d . . . . .
C70 C 0.5226(3) 0.1528(3) 0.2279(2) 0.0165(7) Uani 1 1 d . . . . .
C71 C 0.5120(3) 0.1322(2) 0.2914(2) 0.0180(8) Uani 1 1 d . . . . .
H71 H 0.5060 0.1823 0.3371 0.022 Uiso 1 1 calc R U . . .
C72 C 0.5097(3) 0.0404(3) 0.2899(2) 0.0238(9) Uani 1 1 d . . . . .
C73 C 0.5179(3) -0.0343(3) 0.2244(3) 0.0299(10) Uani 1 1 d . . . . .
H73 H 0.5165 -0.0968 0.2234 0.036 Uiso 1 1 calc R U . . .
C74 C 0.5280(3) -0.0161(3) 0.1603(2) 0.0287(9) Uani 1 1 d . . . . .
C75 C 0.5301(3) 0.0762(3) 0.1622(2) 0.0213(8) Uani 1 1 d . . . . .
H75 H 0.5369 0.0871 0.1176 0.026 Uiso 1 1 calc R U . . .
C76 C 0.4992(4) 0.0233(3) 0.3603(3) 0.0361(11) Uani 1 1 d . . . . .
F19 F 0.5788(3) 0.0735(3) 0.4116(2) 0.115(2) Uani 1 1 d . . . . .
F20 F 0.5000(4) -0.0655(2) 0.3520(2) 0.0814(12) Uani 1 1 d . . . . .
F21 F 0.4111(3) 0.0429(3) 0.38925(19) 0.0852(13) Uani 1 1 d . . . . .
C77 C 0.5332(5) -0.0971(3) 0.0865(3) 0.0514(15) Uani 1 1 d D . . . .
F22 F 0.6051(6) -0.0676(4) 0.0471(4) 0.0485(18) Uiso 0.528(8) 1 d D . P A 1
F23 F 0.5446(10) -0.1733(8) 0.0929(6) 0.125(4) Uiso 0.528(8) 1 d . . P A 1
F24 F 0.4461(6) -0.1649(5) 0.0721(4) 0.063(3) Uiso 0.472(8) 1 d . . P A 2
F25 F 0.4401(5) -0.1174(4) 0.0398(3) 0.056(2) Uiso 0.528(8) 1 d . . P A 1
F26 F 0.6073(6) -0.1506(4) 0.0959(3) 0.046(2) Uiso 0.472(8) 1 d . . P A 2
F27 F 0.5558(9) -0.0724(7) 0.0321(6) 0.091(3) Uiso 0.472(8) 1 d D . P A 2

loop_
_atom_site_aniso_label
_atom_site_aniso_U_11
_atom_site_aniso_U_22
_atom_site_aniso_U_33
_atom_site_aniso_U_23
_atom_site_aniso_U_13
_atom_site_aniso_U_12
Ru1 0.01440(16) 0.01448(16) 0.01438(16) 0.00487(12) 0.00198(11) 0.00336(12)
P1 0.0169(5) 0.0165(5) 0.0162(5) 0.0074(4) 0.0021(4) 0.0059(4)
C1 0.0205(19) 0.0157(18) 0.028(2) 0.0108(17) 0.0005(16) 0.0047(15)
C2 0.027(2) 0.026(2) 0.027(2) 0.0124(18) 0.0011(18) 0.0069(17)
C3 0.045(3) 0.031(2) 0.038(3) 0.019(2) -0.003(2) 0.015(2)
C4 0.046(3) 0.031(2) 0.055(3) 0.025(2) 0.006(2) 0.023(2)
C5 0.039(3) 0.030(2) 0.035(2) 0.008(2) 0.009(2) 0.022(2)
C6 0.022(2) 0.030(2) 0.028(2) 0.0141(19) 0.0063(17) 0.0084(17)
C7 0.0147(17) 0.0211(19) 0.0205(19) 0.0124(16) 0.0021(15) 0.0054(15)
C8 0.022(2) 0.026(2) 0.022(2) 0.0087(17) 0.0055(16) 0.0025(17)
C9 0.031(2) 0.041(3) 0.028(2) 0.017(2) 0.0081(19) 0.005(2)
C10 0.023(2) 0.034(2) 0.041(3) 0.022(2) 0.0055(19) -0.0038(19)
C11 0.029(2) 0.020(2) 0.034(2) 0.0121(19) 0.0000(19) -0.0006(18)
C12 0.024(2) 0.024(2) 0.023(2) 0.0083(18) 0.0018(17) 0.0014(17)
C13 0.0211(19) 0.0173(18) 0.0155(18) 0.0069(16) 0.0031(15) -0.0011(15)
C14 0.024(2) 0.029(2) 0.021(2) 0.0075(18) 0.0031(17) 0.0064(17)
C15 0.025(2) 0.034(2) 0.0162(19) 0.0069(18) -0.0011(16) 0.0019(18)
C16 0.029(2) 0.026(2) 0.0151(19) -0.0005(17) 0.0064(16) -0.0004(18)
C17 0.025(2) 0.023(2) 0.020(2) 0.0067(17) 0.0059(16) 0.0042(17)
C18 0.0194(18) 0.0173(18) 0.0193(19) 0.0076(16) 0.0081(15) 0.0025(15)
C19 0.0174(18) 0.0190(18) 0.0179(18) 0.0075(16) 0.0056(15) 0.0074(15)
C20 0.0174(18) 0.0132(17) 0.0222(19) 0.0080(15) 0.0049(15) 0.0059(14)
C21 0.030(2) 0.033(2) 0.0178(19) 0.0120(18) 0.0075(17) 0.0182(18)
C22 0.055(3) 0.033(2) 0.027(2) 0.012(2) 0.014(2) 0.026(2)
C23 0.087(4) 0.046(3) 0.029(3) 0.011(2) 0.013(3) 0.051(3)
C24 0.060(4) 0.086(4) 0.029(3) 0.009(3) 0.013(3) 0.057(3)
C25 0.032(3) 0.075(4) 0.035(3) 0.006(3) 0.008(2) 0.028(3)
C26 0.033(2) 0.043(3) 0.024(2) 0.009(2) 0.0049(18) 0.018(2)
C27 0.0196(18) 0.0226(19) 0.0152(18) 0.0077(16) 0.0072(15) 0.0097(16)
C28 0.0206(19) 0.0234(19) 0.027(2) 0.0144(17) 0.0073(16) 0.0117(16)
C29 0.028(2) 0.034(2) 0.032(2) 0.020(2) 0.0078(18) 0.0172(19)
C30 0.018(2) 0.045(3) 0.037(2) 0.021(2) 0.0001(18) 0.0131(19)
C31 0.021(2) 0.033(2) 0.029(2) 0.0126(19) -0.0002(17) 0.0051(18)
C32 0.022(2) 0.024(2) 0.026(2) 0.0096(18) 0.0019(17) 0.0083(17)
C33 0.0180(18) 0.0188(19) 0.0203(19) 0.0080(17) 0.0051(16) 0.0068(16)
O1 0.0281(15) 0.0217(14) 0.0211(15) -0.0009(13) 0.0015(12) 0.0009(12)
C34 0.0132(17) 0.026(2) 0.0204(19) 0.0129(17) 0.0022(15) 0.0020(15)
C35 0.0139(17) 0.0185(18) 0.0170(18) 0.0057(16) -0.0012(15) -0.0078(15)
C36 0.0215(19) 0.0122(17) 0.0193(19) 0.0075(15) 0.0078(15) -0.0023(15)
C37 0.0174(18) 0.0226(19) 0.0206(19) 0.0138(17) 0.0029(15) 0.0020(15)
C38 0.0156(17) 0.0184(18) 0.0164(18) 0.0099(15) 0.0062(14) 0.0015(15)
C39 0.0148(17) 0.0181(18) 0.0238(19) 0.0081(16) 0.0082(15) 0.0050(15)
C40 0.022(2) 0.041(2) 0.032(2) 0.019(2) -0.0055(18) 0.0037(19)
C41 0.031(2) 0.025(2) 0.019(2) 0.0050(18) -0.0016(17) -0.0081(18)
C42 0.031(2) 0.0170(19) 0.026(2) 0.0043(17) 0.0057(18) 0.0029(17)
C43 0.025(2) 0.030(2) 0.026(2) 0.0152(19) 0.0024(17) 0.0061(18)
C44 0.035(2) 0.026(2) 0.0143(19) 0.0017(17) 0.0001(17) 0.0059(18)
C45 0.026(2) 0.028(2) 0.031(2) 0.0097(19) 0.0101(18) 0.0145(18)
B1 0.0125(19) 0.018(2) 0.0140(19) 0.0051(17) 0.0005(16) 0.0027(16)
C46 0.0120(16) 0.0151(17) 0.0159(17) 0.0085(15) 0.0047(14) 0.0024(14)
C47 0.0146(17) 0.0143(17) 0.0181(18) 0.0065(15) 0.0032(14) 0.0022(14)
C48 0.0159(17) 0.0173(18) 0.0184(18) 0.0107(16) 0.0031(15) 0.0032(15)
C49 0.0154(17) 0.0161(17) 0.0135(17) 0.0040(15) 0.0014(14) -0.0007(15)
C50 0.0147(17) 0.0143(17) 0.0177(18) 0.0052(15) 0.0060(14) 0.0025(14)
C51 0.0142(17) 0.0169(17) 0.0156(18) 0.0079(15) 0.0005(14) 0.0031(14)
C52 0.021(2) 0.0194(19) 0.025(2) 0.0090(17) -0.0035(16) 0.0030(16)
F1 0.0320(13) 0.0213(11) 0.0342(13) 0.0141(11) -0.0113(11) 0.0039(10)
F2 0.0178(11) 0.0474(14) 0.0389(14) 0.0227(12) 0.0082(10) 0.0139(11)
F3 0.0290(13) 0.0235(11) 0.0247(12) 0.0043(10) -0.0109(10) 0.0038(10)
C53 0.0180(19) 0.0217(19) 0.026(2) 0.0088(18) 0.0055(16) 0.0058(16)
F4 0.0298(13) 0.0218(12) 0.0428(15) -0.0067(11) -0.0060(12) 0.0088(10)
F5 0.0258(12) 0.0287(12) 0.0380(14) 0.0152(11) 0.0170(11) 0.0115(10)
F6 0.0360(14) 0.0261(12) 0.0400(14) 0.0184(11) 0.0125(11) 0.0167(10)
C54 0.0185(18) 0.0145(17) 0.0151(17) 0.0064(15) 0.0023(14) 0.0033(14)
C55 0.0182(18) 0.0165(18) 0.0153(18) 0.0043(15) 0.0002(15) 0.0030(15)
C56 0.0182(18) 0.0231(19) 0.0180(18) 0.0073(16) 0.0064(15) 0.0041(16)
C57 0.0129(17) 0.029(2) 0.0209(19) 0.0080(17) 0.0035(15) 0.0057(16)
C58 0.0169(18) 0.0228(19) 0.0178(19) 0.0043(16) 0.0000(15) 0.0030(16)
C59 0.0131(17) 0.0221(19) 0.0159(18) 0.0059(16) 0.0028(14) 0.0047(15)
C60 0.020(2) 0.031(2) 0.027(2) 0.0049(19) 0.0057(17) 0.0033(18)
F7 0.0367(16) 0.101(2) 0.0206(14) 0.0035(15) 0.0094(12) 0.0190(16)
F8 0.103(3) 0.072(2) 0.070(2) 0.0403(18) 0.062(2) 0.067(2)
F9 0.0395(17) 0.0614(19) 0.0562(19) 0.0058(16) 0.0294(15) -0.0095(15)
C61 0.024(2) 0.039(3) 0.025(2) 0.001(2) -0.0011(18) 0.0054(19)
F10 0.146(4) 0.075(2) 0.0326(18) 0.0262(18) -0.040(2) -0.020(2)
F11 0.0243(16) 0.189(4) 0.042(2) -0.034(2) -0.0109(15) 0.010(2)
F12 0.085(2) 0.0513(18) 0.0372(17) -0.0166(15) -0.0234(17) 0.0245(17)
C62 0.0144(17) 0.0146(17) 0.0144(17) 0.0044(15) 0.0002(14) 0.0020(14)
C63 0.0156(17) 0.0198(18) 0.0206(19) 0.0103(16) 0.0006(15) 0.0054(15)
C64 0.0138(17) 0.0167(18) 0.0203(19) 0.0065(16) 0.0026(15) 0.0016(15)
C65 0.0202(19) 0.0189(18) 0.0174(18) 0.0076(16) 0.0015(15) 0.0007(15)
C66 0.0208(19) 0.0121(17) 0.0139(17) 0.0051(15) -0.0020(15) -0.0002(15)
C67 0.0143(17) 0.0160(17) 0.0159(17) 0.0049(15) 0.0017(14) 0.0042(14)
C68 0.018(2) 0.031(2) 0.035(2) 0.013(2) 0.0067(18) 0.0050(17)
F13 0.0257(14) 0.104(3) 0.0479(18) 0.0116(18) -0.0028(13) 0.0277(16)
F14 0.0359(16) 0.0358(15) 0.118(3) 0.0278(18) 0.0295(18) 0.0221(13)
F15 0.0339(16) 0.100(2) 0.092(2) 0.074(2) 0.0403(16) 0.0366(16)
C69 0.025(2) 0.024(2) 0.024(2) 0.0122(18) -0.0025(17) 0.0011(17)
F16 0.058(2) 0.176(4) 0.100(3) 0.121(3) 0.045(2) 0.064(2)
F17 0.116(3) 0.0284(14) 0.0530(19) 0.0083(14) -0.044(2) 0.0229(16)
F18 0.0401(16) 0.0372(14) 0.0626(19) 0.0283(14) -0.0285(14) -0.0033(12)
C70 0.0101(16) 0.0206(18) 0.0172(18) 0.0050(16) 0.0000(14) 0.0046(14)
C71 0.0172(18) 0.0150(17) 0.0188(18) 0.0047(16) -0.0002(15) 0.0000(15)
C72 0.0191(19) 0.028(2) 0.029(2) 0.0170(19) 0.0004(17) 0.0023(17)
C73 0.029(2) 0.019(2) 0.045(3) 0.017(2) 0.005(2) 0.0036(17)
C74 0.030(2) 0.022(2) 0.031(2) 0.0059(19) 0.0058(19) 0.0075(18)
C75 0.0199(19) 0.0188(19) 0.022(2) 0.0046(17) 0.0038(16) 0.0021(16)
C76 0.038(3) 0.038(3) 0.038(3) 0.023(2) 0.002(2) 0.004(2)
F19 0.109(3) 0.172(4) 0.055(2) 0.077(3) -0.033(2) -0.067(3)
F20 0.140(4) 0.065(2) 0.084(3) 0.060(2) 0.056(2) 0.055(2)
F21 0.105(3) 0.152(3) 0.073(2) 0.089(2) 0.067(2) 0.101(3)
C77 0.081(4) 0.017(2) 0.057(4) 0.015(2) 0.013(3) 0.009(3)

loop_
_atom_type_symbol
_atom_type_description
_atom_type_scat_dispersion_real
_atom_type_scat_dispersion_imag
_atom_type_scat_source
C C 0.0033 0.0016 'International Tables Vol C Tables 4.2.6.8 and 6.1.1.4'
H H 0.0000 0.0000 'International Tables Vol C Tables 4.2.6.8 and 6.1.1.4'
O O 0.0106 0.0060 'International Tables Vol C Tables 4.2.6.8 and 6.1.1.4'
F F 0.0171 0.0103 'International Tables Vol C Tables 4.2.6.8 and 6.1.1.4'
P P 0.1023 0.0942 'International Tables Vol C Tables 4.2.6.8 and 6.1.1.4'
Ru Ru -1.2594 0.8363 'International Tables Vol C Tables 4.2.6.8 and 6.1.1.4'
B B 0.0013 0.0007 'International Tables Vol C Tables 4.2.6.8 and 6.1.1.4'

loop_
_geom_angle_atom_site_label_1
_geom_angle_atom_site_label_2
_geom_angle_atom_site_label_3
_geom_angle
C33 Ru1 C20 92.09(15)
C33 Ru1 P1 91.58(12)
C20 Ru1 P1 77.48(10)
C33 Ru1 C38 87.15(14)
C20 Ru1 C38 129.91(13)
P1 Ru1 C38 152.61(10)
C33 Ru1 C37 104.50(15)
C20 Ru1 C37 97.79(13)
P1 Ru1 C37 163.47(9)
C38 Ru1 C37 35.50(13)
C33 Ru1 C34 130.03(15)
C20 Ru1 C34 137.86(13)
P1 Ru1 C34 97.63(9)
C38 Ru1 C34 63.49(13)
C37 Ru1 C34 75.09(13)
C33 Ru1 C36 138.77(14)
C20 Ru1 C36 87.22(13)
P1 Ru1 C36 128.14(9)
C38 Ru1 C36 63.00(12)
C37 Ru1 C36 35.34(12)
C34 Ru1 C36 62.77(13)
C33 Ru1 C35 160.34(15)
C20 Ru1 C35 104.27(13)
P1 Ru1 C35 102.44(9)
C38 Ru1 C35 74.04(12)
C37 Ru1 C35 63.02(13)
C34 Ru1 C35 35.12(13)
C36 Ru1 C35 34.49(12)
C33 Ru1 C39 98.96(14)
C20 Ru1 C39 160.25(13)
P1 Ru1 C39 118.23(9)
C38 Ru1 C39 35.61(12)
C37 Ru1 C39 63.67(13)
C34 Ru1 C39 34.79(12)
C36 Ru1 C39 73.67(12)
C35 Ru1 C39 62.32(13)
C13 P1 C1 111.40(18)
C13 P1 C7 104.50(17)
C1 P1 C7 96.43(16)
C13 P1 Ru1 103.93(12)
C1 P1 Ru1 118.34(13)
C7 P1 Ru1 121.61(12)
C6 C1 C2 120.0(4)
C6 C1 P1 118.4(3)
C2 C1 P1 120.1(3)
C1 C2 C3 119.3(4)
C4 C3 C2 120.6(4)
C5 C4 C3 120.7(4)
C4 C5 C6 119.8(4)
C1 C6 C5 119.6(4)
C8 C7 C12 119.1(3)
C8 C7 P1 122.0(3)
C12 C7 P1 118.1(3)
C9 C8 C7 120.6(4)
C8 C9 C10 120.2(4)
C11 C10 C9 119.8(4)
C10 C11 C12 120.6(4)
C11 C12 C7 119.8(4)
C14 C13 C18 120.8(3)
C14 C13 P1 123.4(3)
C18 C13 P1 115.8(3)
C13 C14 C15 120.1(4)
C16 C15 C14 119.7(4)
C15 C16 C17 120.6(4)
C16 C17 C18 121.4(4)
C17 C18 C13 117.2(4)
C17 C18 C19 121.3(3)
C13 C18 C19 121.4(3)
C20 C19 C18 125.5(3)
C20 C19 C21 117.5(3)
C18 C19 C21 116.9(3)
C19 C20 C27 119.4(3)
C19 C20 Ru1 125.1(3)
C27 C20 Ru1 115.4(2)
C26 C21 C22 118.6(4)
C26 C21 C19 120.3(3)
C22 C21 C19 120.7(4)
C21 C22 C23 119.4(5)
C24 C23 C22 120.5(5)
C25 C24 C23 120.7(5)
C24 C25 C26 120.1(5)
C25 C26 C21 120.7(4)
C32 C27 C28 117.9(3)
C32 C27 C20 120.8(3)
C28 C27 C20 121.2(3)
C29 C28 C27 120.6(4)
C30 C29 C28 120.5(4)
C31 C30 C29 119.4(4)
C32 C31 C30 121.1(4)
C31 C32 C27 120.5(4)
O1 C33 Ru1 173.3(3)
C39 C34 C35 119.9(3)
C39 C34 C40 120.1(3)
C35 C34 C40 119.7(3)
C39 C34 Ru1 73.6(2)
C35 C34 Ru1 73.3(2)
C40 C34 Ru1 130.1(3)
C36 C35 C34 120.6(3)
C36 C35 C41 119.7(3)
C34 C35 C41 119.2(3)
C36 C35 Ru1 72.68(19)
C34 C35 Ru1 71.57(19)
C41 C35 Ru1 135.6(3)
C35 C36 C37 120.2(3)
C35 C36 C42 118.1(3)
C37 C36 C42 121.7(3)
C35 C36 Ru1 72.83(19)
C37 C36 Ru1 70.54(18)
C42 C36 Ru1 130.4(3)
C38 C37 C36 118.5(3)
C38 C37 C43 119.4(3)
C36 C37 C43 122.0(3)
C38 C37 Ru1 70.7(2)
C36 C37 Ru1 74.1(2)
C43 C37 Ru1 128.6(3)
C37 C38 C39 122.2(3)
C37 C38 C44 118.8(3)
C39 C38 C44 118.7(3)
C37 C38 Ru1 73.8(2)
C39 C38 Ru1 75.7(2)
C44 C38 Ru1 128.3(2)
C34 C39 C38 118.3(3)
C34 C39 C45 121.5(3)
C38 C39 C45 120.1(3)
C34 C39 Ru1 71.6(2)
C38 C39 Ru1 68.6(2)
C45 C39 Ru1 134.8(3)
C62 B1 C46 104.7(3)
C62 B1 C54 112.4(3)
C46 B1 C54 114.5(3)
C62 B1 C70 111.6(3)
C46 B1 C70 110.7(3)
C54 B1 C70 103.2(3)
C51 C46 C47 114.7(3)
C51 C46 B1 124.5(3)
C47 C46 B1 120.4(3)
C48 C47 C46 123.5(3)
C47 C48 C49 120.5(3)
C47 C48 C52 118.9(3)
C49 C48 C52 120.6(3)
C48 C49 C50 117.4(3)
C51 C50 C49 121.4(3)
C51 C50 C53 118.7(3)
C49 C50 C53 119.8(3)
C50 C51 C46 122.5(3)
F3 C52 F1 107.3(3)
F3 C52 F2 105.6(3)
F1 C52 F2 105.4(3)
F3 C52 C48 113.5(3)
F1 C52 C48 112.3(3)
F2 C52 C48 112.2(3)
F5 C53 F6 106.3(3)
F5 C53 F4 106.9(3)
F6 C53 F4 106.1(3)
F5 C53 C50 111.9(3)
F6 C53 C50 112.0(3)
F4 C53 C50 113.1(3)
C59 C54 C55 115.9(3)
C59 C54 B1 119.9(3)
C55 C54 B1 123.9(3)
C56 C55 C54 122.1(3)
C57 C56 C55 120.8(3)
C57 C56 C60 118.2(3)
C55 C56 C60 121.0(3)
C58 C57 C56 118.5(3)
C57 C58 C59 120.0(3)
C57 C58 C61 120.7(3)
C59 C58 C61 119.2(3)
C54 C59 C58 122.7(3)
F8 C60 F9 105.9(4)
F8 C60 F7 106.2(4)
F9 C60 F7 104.0(4)
F8 C60 C56 113.4(4)
F9 C60 C56 113.3(3)
F7 C60 C56 113.3(3)
F11 C61 F10 108.0(5)
F11 C61 F12 105.0(4)
F10 C61 F12 103.7(4)
F11 C61 C58 113.8(4)
F10 C61 C58 112.9(3)
F12 C61 C58 112.6(4)
C67 C62 C63 114.7(3)
C67 C62 B1 123.3(3)
C63 C62 B1 121.7(3)
C64 C63 C62 123.4(3)
C63 C64 C65 120.5(3)
C63 C64 C68 118.6(3)
C65 C64 C68 120.9(3)
C66 C65 C64 118.1(3)
C65 C66 C67 120.8(3)
C65 C66 C69 120.9(3)
C67 C66 C69 118.2(3)
C62 C67 C66 122.5(3)
F14 C68 F13 107.1(4)
F14 C68 F15 106.2(4)
F13 C68 F15 105.1(3)
F14 C68 C64 112.9(3)
F13 C68 C64 112.3(3)
F15 C68 C64 112.7(3)
F16 C69 F18 107.2(4)
F16 C69 F17 105.5(4)
F18 C69 F17 105.1(4)
F16 C69 C66 112.8(4)
F18 C69 C66 113.5(3)
F17 C69 C66 112.2(3)
C71 C70 C75 116.4(3)
C71 C70 B1 121.4(3)
C75 C70 B1 121.9(3)
C70 C71 C72 122.0(3)
C73 C72 C71 120.7(4)
C73 C72 C76 120.0(4)
C71 C72 C76 119.3(4)
C72 C73 C74 118.6(4)
C73 C74 C75 120.4(4)
C73 C74 C77 120.2(4)
C75 C74 C77 119.3(4)
C74 C75 C70 121.9(4)
F19 C76 F21 106.8(5)
F19 C76 F20 103.9(5)
F21 C76 F20 106.0(4)
F19 C76 C72 112.5(4)
F21 C76 C72 113.3(4)
F20 C76 C72 113.6(4)
F27 C77 F24 114.9(7)
F23 C77 F22 113.8(8)
F23 C77 F25 107.5(7)
F22 C77 F25 100.1(5)
F27 C77 F26 108.4(7)
F24 C77 F26 96.9(5)
F23 C77 C74 113.7(7)
F27 C77 C74 116.2(6)
F24 C77 C74 108.7(5)
F22 C77 C74 111.0(4)
F25 C77 C74 109.8(5)
F26 C77 C74 110.0(5)

loop_
_geom_bond_atom_site_label_1
_geom_bond_atom_site_label_2
_geom_bond_distance
Ru1 C33 1.847(4)
Ru1 C20 2.113(4)
Ru1 P1 2.2849(10)
Ru1 C38 2.294(3)
Ru1 C37 2.335(3)
Ru1 C34 2.361(4)
Ru1 C36 2.382(3)
Ru1 C35 2.384(3)
Ru1 C39 2.387(4)
P1 C13 1.806(4)
P1 C1 1.829(4)
P1 C7 1.831(4)
C1 C6 1.390(5)
C1 C2 1.392(5)
C2 C3 1.393(5)
C3 C4 1.373(7)
C4 C5 1.370(6)
C5 C6 1.406(5)
C7 C8 1.394(5)
C7 C12 1.402(5)
C8 C9 1.380(6)
C9 C10 1.386(6)
C10 C11 1.384(6)
C11 C12 1.386(6)
C13 C14 1.397(5)
C13 C18 1.419(5)
C14 C15 1.397(5)
C15 C16 1.371(6)
C16 C17 1.397(6)
C17 C18 1.398(5)
C18 C19 1.491(5)
C19 C20 1.349(5)
C19 C21 1.513(5)
C20 C27 1.493(5)
C21 C26 1.390(6)
C21 C22 1.398(6)
C22 C23 1.403(7)
C23 C24 1.365(8)
C24 C25 1.357(8)
C25 C26 1.389(6)
C27 C32 1.407(5)
C27 C28 1.408(5)
C28 C29 1.388(5)
C29 C30 1.386(6)
C30 C31 1.382(6)
C31 C32 1.380(5)
C33 O1 1.151(4)
C34 C39 1.420(5)
C34 C35 1.432(5)
C34 C40 1.510(5)
C35 C36 1.413(5)
C35 C41 1.516(5)
C36 C37 1.433(5)
C36 C42 1.505(5)
C37 C38 1.412(5)
C37 C43 1.504(5)
C38 C39 1.434(5)
C38 C44 1.517(5)
C39 C45 1.506(5)
B1 C62 1.634(5)
B1 C46 1.637(5)
B1 C54 1.647(5)
B1 C70 1.650(5)
C46 C51 1.402(5)
C46 C47 1.403(5)
C47 C48 1.382(5)
C48 C49 1.392(5)
C48 C52 1.487(5)
C49 C50 1.393(5)
C50 C51 1.385(5)
C50 C53 1.502(5)
C52 F3 1.342(4)
C52 F1 1.344(4)
C52 F2 1.355(5)
C53 F5 1.341(4)
C53 F6 1.344(4)
C53 F4 1.346(4)
C54 C59 1.387(5)
C54 C55 1.397(5)
C55 C56 1.394(5)
C56 C57 1.386(5)
C56 C60 1.492(5)
C57 C58 1.379(5)
C58 C59 1.406(5)
C58 C61 1.498(5)
C60 F8 1.314(5)
C60 F9 1.327(5)
C60 F7 1.333(5)
C61 F11 1.294(5)
C61 F10 1.313(5)
C61 F12 1.323(5)
C62 C67 1.397(5)
C62 C63 1.401(5)
C63 C64 1.384(5)
C64 C65 1.385(5)
C64 C68 1.506(5)
C65 C66 1.379(5)
C66 C67 1.402(5)
C66 C69 1.493(5)
C68 F14 1.308(5)
C68 F13 1.326(5)
C68 F15 1.342(5)
C69 F16 1.308(5)
C69 F18 1.315(4)
C69 F17 1.320(5)
C70 C71 1.393(5)
C70 C75 1.398(5)
C71 C72 1.395(5)
C72 C73 1.382(6)
C72 C76 1.495(6)
C73 C74 1.384(6)
C74 C75 1.398(5)
C74 C77 1.523(6)
C76 F19 1.300(5)
C76 F21 1.307(6)
C76 F20 1.313(5)
C77 F23 1.253(12)
C77 F27 1.279(10)
C77 F24 1.324(8)
C77 F22 1.345(8)
C77 F25 1.376(8)
C77 F26 1.397(8)

loop_
_geom_torsion_atom_site_label_1
_geom_torsion_atom_site_label_2
_geom_torsion_atom_site_label_3
_geom_torsion_atom_site_label_4
_geom_torsion
C13 P1 C1 C6 142.1(3)
C7 P1 C1 C6 -109.6(3)
Ru1 P1 C1 C6 21.7(3)
C13 P1 C1 C2 -51.5(4)
C7 P1 C1 C2 56.8(3)
Ru1 P1 C1 C2 -171.9(3)
C6 C1 C2 C3 -1.4(6)
P1 C1 C2 C3 -167.5(3)
C1 C2 C3 C4 2.2(7)
C2 C3 C4 C5 -1.7(7)
C3 C4 C5 C6 0.3(7)
C2 C1 C6 C5 0.0(6)
P1 C1 C6 C5 166.4(3)
C4 C5 C6 C1 0.6(6)
C13 P1 C7 C8 5.4(4)
C1 P1 C7 C8 -108.7(3)
Ru1 P1 C7 C8 122.2(3)
C13 P1 C7 C12 174.7(3)
C1 P1 C7 C12 60.6(3)
Ru1 P1 C7 C12 -68.5(3)
C12 C7 C8 C9 -0.1(6)
P1 C7 C8 C9 169.2(3)
C7 C8 C9 C10 -0.8(6)
C8 C9 C10 C11 1.2(7)
C9 C10 C11 C12 -0.6(7)
C10 C11 C12 C7 -0.3(6)
C8 C7 C12 C11 0.6(6)
P1 C7 C12 C11 -169.0(3)
C1 P1 C13 C14 -3.9(4)
C7 P1 C13 C14 -107.0(3)
Ru1 P1 C13 C14 124.6(3)
C1 P1 C13 C18 177.0(3)
C7 P1 C13 C18 73.9(3)
Ru1 P1 C13 C18 -54.5(3)
C18 C13 C14 C15 -2.1(6)
P1 C13 C14 C15 178.8(3)
C13 C14 C15 C16 -1.3(6)
C14 C15 C16 C17 2.5(6)
C15 C16 C17 C18 -0.4(6)
C16 C17 C18 C13 -2.9(5)
C16 C17 C18 C19 -179.0(3)
C14 C13 C18 C17 4.1(5)
P1 C13 C18 C17 -176.8(3)
C14 C13 C18 C19 -179.8(3)
P1 C13 C18 C19 -0.7(5)
C17 C18 C19 C20 -154.0(4)
C13 C18 C19 C20 30.1(5)
C17 C18 C19 C21 27.9(5)
C13 C18 C19 C21 -148.1(3)
C18 C19 C20 C27 -173.9(3)
C21 C19 C20 C27 4.3(5)
C18 C19 C20 Ru1 11.5(5)
C21 C19 C20 Ru1 -170.3(3)
C20 C19 C21 C26 -73.8(5)
C18 C19 C21 C26 104.5(4)
C20 C19 C21 C22 98.5(5)
C18 C19 C21 C22 -83.3(5)
C26 C21 C22 C23 2.1(6)
C19 C21 C22 C23 -170.3(4)
C21 C22 C23 C24 -1.6(7)
C22 C23 C24 C25 1.3(8)
C23 C24 C25 C26 -1.5(8)
C24 C25 C26 C21 2.0(7)
C22 C21 C26 C25 -2.3(6)
C19 C21 C26 C25 170.1(4)
C19 C20 C27 C32 106.6(4)
Ru1 C20 C27 C32 -78.3(4)
C19 C20 C27 C28 -69.8(5)
Ru1 C20 C27 C28 105.3(3)
C32 C27 C28 C29 0.3(6)
C20 C27 C28 C29 176.8(4)
C27 C28 C29 C30 1.7(6)
C28 C29 C30 C31 -2.1(6)
C29 C30 C31 C32 0.7(7)
C30 C31 C32 C27 1.3(6)
C28 C27 C32 C31 -1.7(6)
C20 C27 C32 C31 -178.2(4)
C39 C34 C35 C36 -3.3(5)
C40 C34 C35 C36 -177.1(3)
Ru1 C34 C35 C36 55.9(3)
C39 C34 C35 C41 168.3(3)
C40 C34 C35 C41 -5.5(5)
Ru1 C34 C35 C41 -132.5(3)
C39 C34 C35 Ru1 -59.2(3)
C40 C34 C35 Ru1 127.1(3)
C34 C35 C36 C37 -1.0(5)
C41 C35 C36 C37 -172.6(3)
Ru1 C35 C36 C37 54.3(3)
C34 C35 C36 C42 177.5(3)
C41 C35 C36 C42 6.0(5)
Ru1 C35 C36 C42 -127.1(3)
C34 C35 C36 Ru1 -55.3(3)
C41 C35 C36 Ru1 133.1(3)
C35 C36 C37 C38 1.5(5)
C42 C36 C37 C38 -177.0(3)
Ru1 C36 C37 C38 56.9(3)
C35 C36 C37 C43 178.7(3)
C42 C36 C37 C43 0.2(5)
Ru1 C36 C37 C43 -125.9(3)
C35 C36 C37 Ru1 -55.4(3)
C42 C36 C37 Ru1 126.1(3)
C36 C37 C38 C39 2.4(5)
C43 C37 C38 C39 -174.9(3)
Ru1 C37 C38 C39 61.0(3)
C36 C37 C38 C44 176.1(3)
C43 C37 C38 C44 -1.1(5)
Ru1 C37 C38 C44 -125.3(3)
C36 C37 C38 Ru1 -58.6(3)
C43 C37 C38 Ru1 124.1(3)
C35 C34 C39 C38 7.0(5)
C40 C34 C39 C38 -179.3(3)
Ru1 C34 C39 C38 -52.1(3)
C35 C34 C39 C45 -169.1(3)
C40 C34 C39 C45 4.6(5)
Ru1 C34 C39 C45 131.9(3)
C35 C34 C39 Ru1 59.0(3)
C40 C34 C39 Ru1 -127.2(3)
C37 C38 C39 C34 -6.6(5)
C44 C38 C39 C34 179.6(3)
Ru1 C38 C39 C34 53.5(3)
C37 C38 C39 C45 169.5(3)
C44 C38 C39 C45 -4.2(5)
Ru1 C38 C39 C45 -130.4(3)
C37 C38 C39 Ru1 -60.1(3)
C44 C38 C39 Ru1 126.2(3)
C62 B1 C46 C51 86.8(4)
C54 B1 C46 C51 -36.7(5)
C70 B1 C46 C51 -152.8(3)
C62 B1 C46 C47 -85.6(4)
C54 B1 C46 C47 150.9(3)
C70 B1 C46 C47 34.8(4)
C51 C46 C47 C48 1.3(5)
B1 C46 C47 C48 174.4(3)
C46 C47 C48 C49 1.2(5)
C46 C47 C48 C52 -176.9(3)
C47 C48 C49 C50 -2.2(5)
C52 C48 C49 C50 175.8(3)
C48 C49 C50 C51 0.8(5)
C48 C49 C50 C53 177.7(3)
C49 C50 C51 C46 1.8(5)
C53 C50 C51 C46 -175.1(3)
C47 C46 C51 C50 -2.8(5)
B1 C46 C51 C50 -175.6(3)
C47 C48 C52 F3 -167.3(3)
C49 C48 C52 F3 14.6(5)
C47 C48 C52 F1 -45.4(5)
C49 C48 C52 F1 136.5(3)
C47 C48 C52 F2 73.0(4)
C49 C48 C52 F2 -105.0(4)
C51 C50 C53 F5 68.2(4)
C49 C50 C53 F5 -108.8(4)
C51 C50 C53 F6 -51.1(4)
C49 C50 C53 F6 131.9(3)
C51 C50 C53 F4 -171.0(3)
C49 C50 C53 F4 12.0(5)
C62 B1 C54 C59 44.5(4)
C46 B1 C54 C59 163.7(3)
C70 B1 C54 C59 -75.9(4)
C62 B1 C54 C55 -142.6(3)
C46 B1 C54 C55 -23.3(5)
C70 B1 C54 C55 97.0(4)
C59 C54 C55 C56 -0.5(5)
B1 C54 C55 C56 -173.7(3)
C54 C55 C56 C57 0.3(6)
C54 C55 C56 C60 -177.4(3)
C55 C56 C57 C58 0.5(6)
C60 C56 C57 C58 178.3(4)
C56 C57 C58 C59 -1.1(6)
C56 C57 C58 C61 -179.1(4)
C55 C54 C59 C58 -0.1(5)
B1 C54 C59 C58 173.4(3)
C57 C58 C59 C54 0.9(6)
C61 C58 C59 C54 179.0(4)
C57 C56 C60 F8 -73.4(5)
C55 C56 C60 F8 104.4(5)
C57 C56 C60 F9 47.2(5)
C55 C56 C60 F9 -135.0(4)
C57 C56 C60 F7 165.4(4)
C55 C56 C60 F7 -16.8(6)
C57 C58 C61 F11 -7.5(6)
C59 C58 C61 F11 174.4(5)
C57 C58 C61 F10 116.0(5)
C59 C58 C61 F10 -62.1(6)
C57 C58 C61 F12 -126.9(4)
C59 C58 C61 F12 55.0(5)
C46 B1 C62 C67 -99.4(4)
C54 B1 C62 C67 25.4(5)
C70 B1 C62 C67 140.8(3)
C46 B1 C62 C63 74.7(4)
C54 B1 C62 C63 -160.5(3)
C70 B1 C62 C63 -45.1(4)
C67 C62 C63 C64 -0.5(5)
B1 C62 C63 C64 -175.1(3)
C62 C63 C64 C65 -0.5(5)
C62 C63 C64 C68 -178.7(3)
C63 C64 C65 C66 1.2(5)
C68 C64 C65 C66 179.3(3)
C64 C65 C66 C67 -0.8(5)
C64 C65 C66 C69 179.6(3)
C63 C62 C67 C66 0.9(5)
B1 C62 C67 C66 175.4(3)
C65 C66 C67 C62 -0.2(5)
C69 C66 C67 C62 179.4(3)
C63 C64 C68 F14 63.8(5)
C65 C64 C68 F14 -114.4(4)
C63 C64 C68 F13 -57.4(5)
C65 C64 C68 F13 124.4(4)
C63 C64 C68 F15 -175.9(3)
C65 C64 C68 F15 5.9(5)
C65 C66 C69 F16 8.8(5)
C67 C66 C69 F16 -170.8(3)
C65 C66 C69 F18 130.9(4)
C67 C66 C69 F18 -48.7(5)
C65 C66 C69 F17 -110.2(4)
C67 C66 C69 F17 70.2(4)
C62 B1 C70 C71 155.5(3)
C46 B1 C70 C71 39.3(4)
C54 B1 C70 C71 -83.6(4)
C62 B1 C70 C75 -31.0(4)
C46 B1 C70 C75 -147.2(3)
C54 B1 C70 C75 89.9(4)
C75 C70 C71 C72 0.5(5)
B1 C70 C71 C72 174.4(3)
C70 C71 C72 C73 -0.2(6)
C70 C71 C72 C76 179.4(4)
C71 C72 C73 C74 -0.2(6)
C76 C72 C73 C74 -179.7(4)
C72 C73 C74 C75 0.2(6)
C72 C73 C74 C77 -177.8(4)
C73 C74 C75 C70 0.2(6)
C77 C74 C75 C70 178.2(4)
C71 C70 C75 C74 -0.5(5)
B1 C70 C75 C74 -174.4(4)
C73 C72 C76 F19 118.3(5)
C71 C72 C76 F19 -61.2(6)
C73 C72 C76 F21 -120.3(5)
C71 C72 C76 F21 60.1(5)
C73 C72 C76 F20 0.7(6)
C71 C72 C76 F20 -178.8(4)
C73 C74 C77 F23 -10.6(10)
C75 C74 C77 F23 171.3(8)
C73 C74 C77 F27 -171.7(8)
C75 C74 C77 F27 10.3(10)
C73 C74 C77 F24 56.9(7)
C75 C74 C77 F24 -121.1(6)
C73 C74 C77 F22 -140.5(5)
C75 C74 C77 F22 41.5(7)
C73 C74 C77 F25 109.8(5)
C75 C74 C77 F25 -68.2(6)
C73 C74 C77 F26 -48.0(7)
C75 C74 C77 F26 133.9(5)
